data_9008307
loop_
_publ_author_name
'Willgallis, A.'
'Hartl, H.'

_publ_section_title
;(Zr0.33Ti0.67)O2 - ein naturliches zirkonium-titanoxid mit
 alpha-PbO2-struktur Locality: Rakwana, Sri Lanka
;
_journal_name_full 'Zeitschrift fur Kristallographie'
_journal_page_first 59
_journal_page_last 66
_journal_volume 164
_journal_year 1983
_chemical_compound_source 'Rakwana, Sri Lanka'
_chemical_formula_sum 'O2 Ti0.67 Zr0.33'
_chemical_name_mineral Srilankite
_space_group_IT_number 60
_symmetry_space_group_name_Hall '-P 2n 2ab'
_symmetry_space_group_name_H-M 'P b c n'
_cell_angle_alpha 90
_cell_angle_beta 90
_cell_angle_gamma 90
_cell_length_a 4.706
_cell_length_b 5.553
_cell_length_c 5.024
_cell_formula_units_Z 4
_cell_volume 131.289
_database_code_amcsd 0010854
_exptl_crystal_density_diffrn 4.765
_cod_original_formula_sum '(Zr.33 Ti.67) O2'
_cod_database_code 9008307

loop_
_space_group_symop_operation_xyz
x,y,z
x,-y,1/2+z
-x,y,1/2-z
1/2-x,1/2+y,z
1/2+x,1/2-y,-z
1/2+x,1/2+y,1/2-z
1/2-x,1/2-y,1/2+z
-x,-y,-z

loop_
_atom_site_aniso_label
_atom_site_aniso_U_11
_atom_site_aniso_U_22
_atom_site_aniso_U_33
_atom_site_aniso_U_12
_atom_site_aniso_U_13
_atom_site_aniso_U_23
Zr 0.01130 0.01260 0.01270 0.00000 -0.00380 0.00000
Ti 0.01130 0.01260 0.01270 0.00000 -0.00380 0.00000
O 0.01500 0.01100 0.01800 -0.00200 0.00400 0.00400

loop_
_atom_site_label
_atom_site_fract_x
_atom_site_fract_y
_atom_site_fract_z
_atom_site_occupancy
Zr 0.00000 0.18370 0.25000 0.33000
Ti 0.00000 0.18370 0.25000 0.67000
O 0.27290 0.38900 0.42250 1.00000

loop_
_cod_related_entry_id
_cod_related_entry_database
_cod_related_entry_code
1 AMCSD 0010854
